data_7709586
loop_
_publ_author_name
'Monroe, Jeffrey C.'
'Carvajal, M.Angels'
'Landee, Christopher P.'
'Deumal, Merc\`e'
'Turnbull, Mark M.'
'Wikaira, Jan L.'
'Dawe, Louise N.'

_publ_section_title
;
 Approaching the isotropic spin-ladder regime: Structure and magnetism of
 all-pyrazine-bridged copper(II)-based antiferromagnetic ladders
;
_journal_name_full 'Dalton Transactions'
_journal_paper_doi 10.1039/D1DT04219J
_journal_year 2022
_chemical_formula_iupac 'C16 H11 N1 O4 S1'
_chemical_formula_moiety 'C16 H11 N1 O4 S1'
_chemical_formula_sum 'C16 H11 N O4 S'
_chemical_formula_weight 313.32
_chemical_name_systematic
;
6-Methyl-4-phenylthieno[2,3-b]pyridine-2,5-dicarboxylic acid
;
_space_group_IT_number 14
_space_group_name_Hall '-P 2ybc'
_space_group_name_H-M_alt 'P 1 21/c 1'
_symmetry_cell_setting monoclinic
_symmetry_space_group_name_H-M 'P 1 21/c 1'
_audit_block_doi 10.5517/cc71gd3
_audit_update_record
;
2003-05-07 deposited with the CCDC.	2022-02-21 downloaded from the CCDC.
;
_cell_angle_alpha 90.00000
_cell_angle_beta 102.859(3)
_cell_angle_gamma 90.00000
_cell_formula_units_Z 4
_cell_length_a 13.3208(5)
_cell_length_b 12.5015(4)
_cell_length_c 8.9448(4)
_cell_measurement_reflns_used 39
_cell_measurement_temperature 293
_cell_measurement_theta_max 27.89
_cell_measurement_theta_min 6.82
_cell_volume 1452.22(10)
_computing_cell_refinement XSCANS
_computing_data_collection 'XSCANS (Siemens, 1996)'
_computing_data_reduction XSCANS
_computing_molecular_graphics 'DIAMOND (Bergerhoff, 1996)'
_computing_publication_material 'PLATON (Spek, 2003), PARST (Nardelli, 1995) and PARSTCIF (Nardelli, 1991)'
_computing_structure_refinement 'SHELXL97 (Sheldrick, 1997)'
_computing_structure_solution 'SIR92 (Altomare et al., 1994)'
_diffrn_measurement_device_type 'Siemens P4 four-circle'
_diffrn_measurement_method \w/2\q
_diffrn_radiation_type 'Cu K\a'
_diffrn_radiation_wavelength 1.54180
_diffrn_reflns_av_R_equivalents .0418
_diffrn_reflns_limit_h_max 16
_diffrn_reflns_limit_h_min -16
_diffrn_reflns_limit_k_max 1
_diffrn_reflns_limit_k_min -15
_diffrn_reflns_limit_l_max 10
_diffrn_reflns_limit_l_min -1
_diffrn_reflns_number 3514
_diffrn_reflns_theta_max 69.29
_diffrn_standards_decay_% 2
_diffrn_standards_interval_count 100
_diffrn_standards_number 3
_exptl_absorpt_coefficient_mu 2.150
_exptl_absorpt_correction_T_max .958
_exptl_absorpt_correction_T_min .627
_exptl_absorpt_correction_type '\y scan'
_exptl_absorpt_process_details '(North et al., 1968)'
_exptl_crystal_colour colourless
_exptl_crystal_density_diffrn 1.433
_exptl_crystal_density_method 'not measured'
_exptl_crystal_description plate
_exptl_crystal_F_000 648
_exptl_crystal_size_max .40
_exptl_crystal_size_mid .20
_exptl_crystal_size_min .02
_refine_diff_density_max .33
_refine_diff_density_min -.27
_refine_ls_extinction_coef .0050(5)
_refine_ls_extinction_expression
;
Fc^*^=kFc[1+0.001xFc^2^\l^3^/sin((2\q)]^-1/4^
;
_refine_ls_extinction_method SHELXL97'
_refine_ls_goodness_of_fit_all 1.111
_refine_ls_goodness_of_fit_ref 1.111
_refine_ls_hydrogen_treatment constr
_refine_ls_matrix_type full
_refine_ls_number_parameters 203
_refine_ls_number_reflns 2535
_refine_ls_R_factor_all .0981
_refine_ls_R_factor_gt .0549
_refine_ls_shift/su_max .001
_refine_ls_structure_factor_coef Fsqd
_refine_ls_weighting_details 'w = 1/[\s^2^(Fo^2^)+(0.0433P)^2^+ 2.354P] where P = (Fo^2^+2Fc^2^)/3'
_refine_ls_weighting_scheme calc
_refine_ls_wR_factor_all .1671
_refine_ls_wR_factor_ref .1671
_reflns_number_gt 1565
_reflns_number_total 2535
_reflns_threshold_expression F^2^>2\s(F^2^)
_cod_data_source_file d1dt04219j2.cif
_cod_data_source_block I_CCDC1
_cod_original_cell_volume 1452.22(8)
_cod_original_sg_symbol_H-M 'P 21/c'
_cod_original_formula_sum 'C16 H11 N1 O4 S1'
_cod_database_code 7709586

loop_
_symmetry_equiv_pos_as_xyz
x,y,z
-x,1/2+y,1/2-z
-x,-y,-z
x,1/2-y,1/2+z

loop_
_atom_site_aniso_label
_atom_site_aniso_U_11
_atom_site_aniso_U_22
_atom_site_aniso_U_33
_atom_site_aniso_U_12
_atom_site_aniso_U_13
_atom_site_aniso_U_23
S1 0.0555(6) 0.0377(5) 0.0779(8) 0.0027(4) 0.0280(5) -0.0001(5)
O22 0.0646(19) 0.0526(18) 0.094(2) 0.0079(15) 0.0395(18) -0.0041(17)
O23 0.068(2) 0.0442(17) 0.113(3) 0.0119(14) 0.044(2) 0.0013(17)
O52 0.068(2) 0.0525(18) 0.087(2) -0.0031(15) 0.0129(18) -0.0229(17)
O53 0.0515(16) 0.0433(16) 0.087(2) 0.0069(13) 0.0160(16) -0.0126(15)
N7 0.0452(17) 0.0392(17) 0.064(2) -0.0002(14) 0.0217(16) -0.0027(16)
C2 0.046(2) 0.043(2) 0.062(3) 0.0025(17) 0.0188(19) -0.0012(19)
C3 0.047(2) 0.044(2) 0.061(3) 0.0025(17) 0.019(2) 0.0032(19)
C3A 0.046(2) 0.0377(19) 0.052(2) -0.0003(16) 0.0170(18) 0.0012(17)
C4 0.0434(19) 0.0388(19) 0.052(2) 0.0029(16) 0.0157(18) -0.0024(17)
C5 0.052(2) 0.0351(19) 0.055(3) 0.0015(16) 0.0196(19) -0.0052(17)
C6 0.043(2) 0.048(2) 0.055(3) -0.0032(17) 0.0178(18) -0.0034(19)
C7A 0.047(2) 0.038(2) 0.055(3) 0.0008(16) 0.0135(19) -0.0029(17)
C21 0.051(2) 0.048(2) 0.074(3) 0.0057(19) 0.021(2) -0.004(2)
C41 0.057(2) 0.038(2) 0.057(3) -0.0020(17) 0.021(2) -0.0040(18)
C42 0.050(2) 0.059(3) 0.072(3) -0.003(2) 0.020(2) 0.007(2)
C43 0.058(3) 0.072(3) 0.098(4) -0.016(2) 0.020(3) 0.011(3)
C44 0.085(4) 0.063(3) 0.117(5) -0.022(3) 0.035(4) 0.017(3)
C45 0.082(3) 0.047(3) 0.103(4) -0.002(2) 0.026(3) 0.024(3)
C46 0.057(2) 0.045(2) 0.071(3) 0.0003(19) 0.015(2) 0.008(2)
C51 0.044(2) 0.038(2) 0.065(3) -0.0027(17) 0.022(2) -0.0049(19)
C61 0.056(2) 0.049(2) 0.075(3) 0.0006(19) 0.028(2) -0.006(2)

loop_
_atom_site_label
_atom_site_fract_x
_atom_site_fract_y
_atom_site_fract_z
_atom_site_U_iso_or_equiv
_atom_site_thermal_displace_type
_atom_site_calc_flag
_atom_site_refinement_flags
_atom_site_occupancy
_atom_site_type_symbol
S1 0.77152(8) 0.39908(8) 0.81170(14) 0.0550(4) Uani . . 1.000 S
O22 0.5391(2) 0.3737(2) 1.0132(4) 0.0670(11) Uani . . 1.000 O
O23 0.6114(3) 0.5134(2) 0.9184(4) 0.0713(13) Uani . . 1.000 O
O52 0.8690(3) -0.1027(2) 0.6492(4) 0.0698(11) Uani . . 1.000 O
O53 1.0069(2) -0.0639(2) 0.8349(4) 0.0605(10) Uani . . 1.000 O
N7 0.8995(2) 0.2564(3) 0.7276(4) 0.0480(10) Uani . . 1.000 N
C2 0.6799(3) 0.3444(3) 0.8994(5) 0.0493(14) Uani . . 1.000 C
C3 0.6837(3) 0.2361(3) 0.9109(5) 0.0496(14) Uani . . 1.000 C
C3A 0.7635(3) 0.1912(3) 0.8481(5) 0.0443(11) Uani . . 1.000 C
C4 0.7950(3) 0.0838(3) 0.8343(5) 0.0439(11) Uani . . 1.000 C
C5 0.8791(3) 0.0681(3) 0.7688(5) 0.0462(14) Uani . . 1.000 C
C6 0.9296(3) 0.1548(3) 0.7158(5) 0.0476(14) Uani . . 1.000 C
C7A 0.8185(3) 0.2722(3) 0.7911(5) 0.0463(14) Uani . . 1.000 C
C21 0.6039(3) 0.4118(3) 0.9495(6) 0.0566(14) Uani . . 1.000 C
C41 0.7395(3) -0.0060(3) 0.8916(5) 0.0494(14) Uani . . 1.000 C
C42 0.6322(3) -0.0097(4) 0.8550(6) 0.0593(16) Uani . . 1.000 C
C43 0.5816(4) -0.0920(4) 0.9095(7) 0.0756(19) Uani . . 1.000 C
C44 0.6354(4) -0.1712(4) 0.9981(7) 0.086(2) Uani . . 1.000 C
C45 0.7411(4) -0.1696(4) 1.0328(7) 0.0765(19) Uani . . 1.000 C
C46 0.7938(3) -0.0872(3) 0.9807(5) 0.0575(14) Uani . . 1.000 C
C51 0.9162(3) -0.0427(3) 0.7446(5) 0.0475(14) Uani . . 1.000 C
C61 1.0175(3) 0.1398(3) 0.6389(5) 0.0579(14) Uani . . 1.000 C
H3 0.63914 0.19572 0.95482 0.0619 Uiso . . 1.000 H
H23 0.56454 0.54658 0.94310 0.0891 Uiso . . 1.000 H
H42 0.59481 0.04332 0.79386 0.0742 Uiso . . 1.000 H
H43 0.50997 -0.09379 0.88571 0.0941 Uiso . . 1.000 H
H44 0.60042 -0.22616 1.03493 0.1080 Uiso . . 1.000 H
H45 0.77754 -0.22413 1.09167 0.0953 Uiso . . 1.000 H
H46 0.86537 -0.08617 1.00525 0.0720 Uiso . . 1.000 H
H53 1.02829 -0.12114 0.80976 0.0759 Uiso . . 1.000 H
H61A 0.99407 0.10205 0.54414 0.0724 Uiso . . 1.000 H
H61B 1.07092 0.09939 0.70472 0.0724 Uiso . . 1.000 H
H61C 1.04398 0.20844 0.61860 0.0724 Uiso . . 1.000 H

loop_
_atom_type_symbol
_atom_type_number_in_cell
_atom_type_scat_dispersion_real
_atom_type_scat_dispersion_imag
_atom_type_scat_source
C 64 .0181 .0091
;
International Tables for Crystallography (Vol. C)
;
H 44 .0000 .0000
;
International Tables for Crystallography (Vol. C)
;
N 4 .0311 .0180
;
International Tables for Crystallography (Vol. C)
;
O 16 .0492 .0322
;
International Tables for Crystallography (Vol. C)
;
S 4 .3331 .5567
;
International Tables for Crystallography (Vol. C)
;

loop_
_citation_id
_citation_doi
_citation_year
1 10.1107/S1600536803005464 2003

loop_
_geom_angle_atom_site_label_1
_geom_angle_atom_site_label_2
_geom_angle_atom_site_label_3
_geom_angle_site_symmetry_1
_geom_angle_site_symmetry_2
_geom_angle_site_symmetry_3
_geom_angle
_geom_angle_publ_flag
C2 S1 C7A . . . 89.7(2) yes
C21 O23 H23 . . . 109.58 no
C51 O53 H53 . . . 109.48 no
C6 N7 C7A . . . 117.1(3) yes
S1 C2 C21 . . . 121.2(3) yes
S1 C2 C3 . . . 114.2(3) yes
C3 C2 C21 . . . 124.6(4) no
C2 C3 C3A . . . 112.4(4) no
C4 C3A C7A . . . 117.4(4) no
C3 C3A C7A . . . 110.7(3) no
C3 C3A C4 . . . 131.9(4) no
C3A C4 C5 . . . 116.9(4) no
C3A C4 C41 . . . 120.1(4) no
C5 C4 C41 . . . 123.0(3) no
C4 C5 C6 . . . 121.5(4) no
C6 C5 C51 . . . 117.6(4) no
C4 C5 C51 . . . 120.9(3) no
N7 C6 C61 . . . 115.6(3) yes
N7 C6 C5 . . . 121.8(4) yes
C5 C6 C61 . . . 122.6(3) no
S1 C7A C3A . . . 113.0(3) yes
S1 C7A N7 . . . 121.6(3) yes
N7 C7A C3A . . . 125.4(4) yes
O23 C21 C2 . . . 113.8(4) yes
O22 C21 C2 . . . 121.6(3) yes
O22 C21 O23 . . . 124.6(4) yes
C4 C41 C42 . . . 120.2(4) no
C4 C41 C46 . . . 120.7(4) no
C42 C41 C46 . . . 119.1(4) no
C41 C42 C43 . . . 119.9(5) no
C42 C43 C44 . . . 120.8(5) no
C43 C44 C45 . . . 120.0(5) no
C44 C45 C46 . . . 120.4(5) no
C41 C46 C45 . . . 119.9(4) no
O53 C51 C5 . . . 112.5(3) yes
O52 C51 O53 . . . 124.8(4) yes
O52 C51 C5 . . . 122.7(4) yes
C2 C3 H3 . . . 123.82 no
C3A C3 H3 . . . 123.74 no
C41 C42 H42 . . . 120.08 no
C43 C42 H42 . . . 120.02 no
C42 C43 H43 . . . 119.65 no
C44 C43 H43 . . . 119.58 no
C43 C44 H44 . . . 120.05 no
C45 C44 H44 . . . 119.99 no
C44 C45 H45 . . . 119.83 no
C46 C45 H45 . . . 119.76 no
C41 C46 H46 . . . 120.05 no
C45 C46 H46 . . . 120.07 no
C6 C61 H61A . . . 109.50 no
C6 C61 H61B . . . 109.46 no
C6 C61 H61C . . . 109.45 no
H61A C61 H61B . . . 109.50 no
H61A C61 H61C . . . 109.47 no
H61B C61 H61C . . . 109.44 no

loop_
_geom_bond_atom_site_label_1
_geom_bond_atom_site_label_2
_geom_bond_site_symmetry_1
_geom_bond_site_symmetry_2
_geom_bond_distance
_geom_bond_publ_flag
S1 C2 . . 1.732(4) yes
S1 C7A . . 1.730(4) yes
O22 C21 . . 1.231(5) yes
O23 C21 . . 1.309(5) yes
O52 C51 . . 1.203(5) yes
O53 C51 . . 1.322(5) yes
O23 H23 . . 0.8197 no
O53 H53 . . 0.8200 no
N7 C6 . . 1.343(5) yes
N7 C7A . . 1.341(5) yes
C2 C3 . . 1.358(5) no
C2 C21 . . 1.462(6) no
C3 C3A . . 1.424(6) no
C3A C7A . . 1.410(6) no
C3A C4 . . 1.420(5) no
C4 C5 . . 1.389(6) no
C4 C41 . . 1.496(6) no
C5 C51 . . 1.502(5) no
C5 C6 . . 1.412(6) no
C6 C61 . . 1.496(6) no
C41 C46 . . 1.390(6) no
C41 C42 . . 1.394(6) no
C42 C43 . . 1.377(7) no
C43 C44 . . 1.367(8) no
C44 C45 . . 1.373(8) no
C45 C46 . . 1.384(7) no
C3 H3 . . 0.9302 no
C42 H42 . . 0.9302 no
C43 H43 . . 0.9305 no
C44 H44 . . 0.9306 no
C45 H45 . . 0.9294 no
C46 H46 . . 0.9296 no
C61 H61A . . 0.9596 no
C61 H61B . . 0.9601 no
C61 H61C . . 0.9603 no

loop_
_geom_hbond_atom_site_label_D
_geom_hbond_atom_site_label_H
_geom_hbond_atom_site_label_A
_geom_hbond_site_symmetry_A
_geom_hbond_distance_DH
_geom_hbond_distance_HA
_geom_hbond_distance_DA
_geom_hbond_angle_DHA
_geom_hbond_publ_flag
O23 H23 O22 3_667 0.82 1.81 2.633(5) 176 yes
O53 H53 N7 2_746 0.82 1.88 2.688(4) 170 yes
C45 H45 O52 4_545 0.93 2.48 3.362(6) 158 yes
